data_7132715
loop_
_publ_author_name
'Koch, Katelyn N.'
'Teo, Aaron J.'
'Wheeler, Kraig A.'

_publ_section_title
;
 Dual space divergence in small molecule quasiracemates: benzoyl leucine
 and phenylalanine assemblies.
;
_journal_issue 20
_journal_name_full 'Chemical communications (Cambridge, England)'
_journal_page_first 2800
_journal_page_last 2803
_journal_paper_doi 10.1039/d3cc06212k
_journal_volume 60
_journal_year 2024
_chemical_formula_moiety 'C14 H16 F3 N O3'
_chemical_formula_sum 'C14 H16 F3 N O3'
_chemical_formula_weight 303.28
_space_group_crystal_system monoclinic
_space_group_IT_number 14
_space_group_name_Hall '-P 2ybc'
_space_group_name_H-M_alt 'P 1 21/c 1'
_atom_sites_solution_hydrogens mixed
_atom_sites_solution_primary dual
_audit_creation_date 2023-12-14
_audit_creation_method
;
Olex2 1.5
(compiled 2023.08.24 svn.re1ec1418 for OlexSys, GUI svn.r6817)
;
_audit_update_record
;
2023-12-18 deposited with the CCDC.	2024-02-12 downloaded from the CCDC.
;
_cell_angle_alpha 90
_cell_angle_beta 107.371(2)
_cell_angle_gamma 90
_cell_formula_units_Z 4
_cell_length_a 8.9660(4)
_cell_length_b 17.0296(7)
_cell_length_c 10.0714(4)
_cell_measurement_reflns_used 9891
_cell_measurement_temperature 100(2)
_cell_measurement_theta_max 68.11
_cell_measurement_theta_min 5.17
_cell_volume 1467.64(11)
_computing_cell_refinement 'SAINT+ V8.40B (Bruker AXS Inc., 2020)'
_computing_data_collection 'APEX5 Ver.2022.08-RC130 (Bruker-AXS, 2023)'
_computing_data_reduction 'SAINT+ Ve8.40B (Bruker-AXS, 2020)'
_computing_molecular_graphics 'OLEX2 (Dolomanov et al., 2009)'
_computing_publication_material 'OLEX2 (Dolomanov et al., 2009)'
_computing_structure_refinement 'XL (Sheldrick, 2019/1)'
_computing_structure_solution 'XT (Sheldrick, 2018/2)'
_diffrn_ambient_temperature 100(2)
_diffrn_detector '100 \\times 140 mm^2^ CMOS sensor'
_diffrn_detector_area_resol_mean 7.9
_diffrn_detector_type 'Bruker PHOTON II'
_diffrn_measured_fraction_theta_full 0.995
_diffrn_measured_fraction_theta_max 0.992
_diffrn_measurement_device '\k-geometry four-circle diffractometer'
_diffrn_measurement_device_type 'Bruker D8 Venture'
_diffrn_measurement_method '\w and \f scans'
_diffrn_radiation_collimation 'focusing mirror'
_diffrn_radiation_detector 'Bruker PHOTON II'
_diffrn_radiation_monochromator 'multilayer mirror'
_diffrn_radiation_probe x-ray
_diffrn_radiation_type CuK\a
_diffrn_radiation_wavelength 1.54178
_diffrn_radiation_xray_symbol K-L~3~
_diffrn_reflns_av_R_equivalents 0.0445
_diffrn_reflns_av_unetI/netI 0.0259
_diffrn_reflns_Laue_measured_fraction_full 0.995
_diffrn_reflns_Laue_measured_fraction_max 0.992
_diffrn_reflns_limit_h_max 10
_diffrn_reflns_limit_h_min -10
_diffrn_reflns_limit_k_max 20
_diffrn_reflns_limit_k_min -20
_diffrn_reflns_limit_l_max 12
_diffrn_reflns_limit_l_min -11
_diffrn_reflns_number 22194
_diffrn_reflns_point_group_measured_fraction_full 0.995
_diffrn_reflns_point_group_measured_fraction_max 0.992
_diffrn_reflns_theta_full 67.679
_diffrn_reflns_theta_max 68.411
_diffrn_reflns_theta_min 5.169
_diffrn_source 'microfocus sealed X-ray tube'
_diffrn_source_type 'Incoatec I\mS 3.0'
_exptl_absorpt_coefficient_mu 1.049
_exptl_absorpt_correction_T_max 0.7531
_exptl_absorpt_correction_T_min 0.6253
_exptl_absorpt_correction_type multi-scan
_exptl_absorpt_process_details 'SADABS-2016/2 (Krause et al., 2015) was used for absorption correction.'
_exptl_crystal_colour 'clear colourless'
_exptl_crystal_colour_lustre clear
_exptl_crystal_colour_primary colourless
_exptl_crystal_density_diffrn 1.373
_exptl_crystal_density_method 'not measured'
_exptl_crystal_description plate
_exptl_crystal_F_000 632
_exptl_crystal_recrystallization_method 'Re-crystallisation from solvent: MeOH'
_exptl_crystal_size_max 0.375
_exptl_crystal_size_mid 0.142
_exptl_crystal_size_min 0.034
_refine_diff_density_max 0.175
_refine_diff_density_min -0.196
_refine_diff_density_rms 0.043
_refine_ls_extinction_method none
_refine_ls_goodness_of_fit_ref 1.155
_refine_ls_hydrogen_treatment mixed
_refine_ls_matrix_type full
_refine_ls_number_parameters 256
_refine_ls_number_reflns 2684
_refine_ls_number_restraints 44
_refine_ls_restrained_S_all 1.150
_refine_ls_R_factor_all 0.0704
_refine_ls_R_factor_gt 0.0600
_refine_ls_shift/su_max 0.000
_refine_ls_shift/su_mean 0.000
_refine_ls_structure_factor_coef Fsqd
_refine_ls_weighting_details 'w=1/[\s^2^(Fo^2^)+(0.0252P)^2^+1.3368P] where P=(Fo^2^+2Fc^2^)/3'
_refine_ls_weighting_scheme calc
_refine_ls_wR_factor_gt 0.1164
_refine_ls_wR_factor_ref 0.1227
_reflns_Friedel_coverage 0.000
_reflns_number_gt 2317
_reflns_number_total 2684
_reflns_threshold_expression 'I > 2\s(I)'
_cod_data_source_file d3cc06212k2.cif
_cod_data_source_block 23kaw81
_cod_depositor_comments
;
The following automatic conversions were performed:

data item '_diffrn_radiation_probe' value 'X-ray' was changed to
'x-ray' in accordance with the
/home/data/users/saulius/crontab/automatic-downloads/rss-feeds/RSC/lib/dictionaries/cif_core.dic
dictionary named 'cif_core.dic' version 2.4.2 last updated on
2011-04-26.

Automatic conversion script
Id: cif_fix_values 8170 2020-07-09 18:12:32Z antanas 

 Adding full bibliography for 7132699--7132715.cif.
;
_cod_database_code 7132715
_shelx_shelxl_version_number 2019/1
_shelx_space_group_comment
;
The symmetry employed for this shelxl refinement is uniquely defined
by the following loop, which should always be used as a source of
symmetry information in preference to the above space-group names.
They are only intended as comments.
;
_shelx_estimated_absorpt_t_max 0.965
_shelx_estimated_absorpt_t_min 0.694
_olex2_refinement_description
;
1. Fixed Uiso
 At 1.2 times of:
  All C(H) groups, All C(H,H,H,H) groups, All N(H) groups
 At 1.5 times of:
  All C(H,H,H) groups, All O(H) groups
2. Restrained distances
 O2-H2 = N1-H1
 0.85 with sigma of 0.02
 C10-C11 \\sim C10-C11A
 with sigma of 0.02
 C11-C12 \\sim C11A-C12A
 with sigma of 0.02
 C11-C13 \\sim C11A-C13A
 with sigma of 0.02
 C10-C12 \\sim C10-C12A
 with sigma of 0.02
 C10-C13 \\sim C10-C13A
 with sigma of 0.02
 C12-C13 \\sim C12A-C13A
 with sigma of 0.02
 F1-F2 \\sim F2-F3 \\sim F3-F1
 with sigma of 0.02
 F1-F1A \\sim F1A-F2 \\sim F2-F2A \\sim F2A-F3
 with sigma of 0.02
 F1-C14 \\sim F1A-C14
 with sigma of 0.02
 F2-C14 \\sim F2A-C14
 with sigma of 0.02
 F3-C14 \\sim F3A-C14
 with sigma of 0.02
3. Uiso/Uaniso restraints and constraints
Uanis(F3A) \\sim Ueq, Uanis(F2A) \\sim Ueq: with sigma of 0.01 and sigma for
terminal atoms of 0.04
4. Rigid body (RIGU) restrains
 C11, C12, C13
 with sigma for 1-2 distances of 0.01 and sigma for 1-3 distances of 0.02
 C11A, C12A, C13A
 with sigma for 1-2 distances of 0.01 and sigma for 1-3 distances of 0.02
 F1, F2, F3
 with sigma for 1-2 distances of 0.004 and sigma for 1-3 distances of 0.004
 F1A, F2A, F3A
 with sigma for 1-2 distances of 0.004 and sigma for 1-3 distances of 0.004
5. Others
 Sof(H10C)=Sof(H10D)=Sof(C12A)=Sof(H12D)=Sof(H12E)=Sof(H12F)=Sof(C11A)=
 Sof(H11A)=Sof(C13A)=Sof(H13D)=Sof(H13E)=Sof(H13F)=1-FVAR(1)
 Sof(H10A)=Sof(H10B)=Sof(C11)=Sof(H11)=Sof(C12)=Sof(H12A)=Sof(H12B)=Sof(H12C)=
 Sof(C13)=Sof(H13A)=Sof(H13B)=Sof(H13C)=FVAR(1)
 Sof(F1A)=Sof(F3A)=Sof(F2A)=1-FVAR(2)
 Sof(F1)=Sof(F2)=Sof(F3)=FVAR(2)
6.a Ternary CH refined with riding coordinates:
 C9(H9), C11(H11), C11A(H11A)
6.b Secondary CH2 refined with riding coordinates:
 C10(H10A,H10B), C10(H10C,H10D)
6.c Aromatic/amide H refined with riding coordinates:
 C3(H3), C4(H4), C6(H6), C7(H7)
6.d Idealised Me refined as rotating group:
 C12(H12A,H12B,H12C), C13(H13A,H13B,H13C), C12A(H12D,H12E,H12F), C13A(H13D,
 H13E,H13F)
;
_olex2_submission_special_instructions 'No special instructions were received'

loop_
_space_group_symop_operation_xyz
'x, y, z'
'-x, y+1/2, -z+1/2'
'-x, -y, -z'
'x, -y-1/2, z-1/2'

loop_
_atom_site_label
_atom_site_type_symbol
_atom_site_fract_x
_atom_site_fract_y
_atom_site_fract_z
_atom_site_U_iso_or_equiv
_atom_site_adp_type
_atom_site_occupancy
_atom_site_site_symmetry_order
_atom_site_calc_flag
_atom_site_refinement_flags_posn
_atom_site_refinement_flags_adp
_atom_site_refinement_flags_occupancy
_atom_site_disorder_assembly
_atom_site_disorder_group
F1 F 0.0253(8) 0.4954(6) 0.3133(18) 0.069(3) Uani 0.65(6) 1 d D . P A 1
F2 F 0.1387(17) 0.5719(5) 0.4816(7) 0.069(2) Uani 0.65(6) 1 d D . P A 1
F3 F 0.2121(13) 0.5689(4) 0.2983(9) 0.053(2) Uani 0.65(6) 1 d D . P A 1
O1 O 0.6156(2) 0.25219(10) 0.73901(16) 0.0478(5) Uani 1 1 d . . . . .
O2 O 0.6958(2) 0.02311(11) 0.6087(2) 0.0635(6) Uani 1 1 d D . . . .
H2 H 0.626(3) -0.0141(17) 0.578(4) 0.095 Uiso 1 1 d D U . . .
O3 O 0.4991(2) 0.09413(10) 0.47549(19) 0.0498(5) Uani 1 1 d . . . . .
N1 N 0.6620(2) 0.23006(11) 0.53593(19) 0.0350(4) Uani 1 1 d D . . . .
H1 H 0.640(3) 0.2385(15) 0.4505(18) 0.042 Uiso 1 1 d D U . . .
C1 C 0.5946(3) 0.27016(13) 0.6163(2) 0.0354(5) Uani 1 1 d . . . . .
C2 C 0.4889(3) 0.33750(13) 0.5528(2) 0.0348(5) Uani 1 1 d . . . . .
C3 C 0.4000(3) 0.36973(14) 0.6308(2) 0.0391(5) Uani 1 1 d . . . . .
H3 H 0.410030 0.349951 0.721238 0.047 Uiso 1 1 calc R U . . .
C4 C 0.2968(3) 0.43045(15) 0.5778(3) 0.0438(6) Uani 1 1 d . . . . .
H4 H 0.235193 0.451743 0.631152 0.053 Uiso 1 1 calc R U . . .
C5 C 0.2835(3) 0.46009(14) 0.4466(3) 0.0411(6) Uani 1 1 d . . . . .
C6 C 0.3738(3) 0.42959(15) 0.3699(3) 0.0442(6) Uani 1 1 d . . . . .
H6 H 0.365825 0.450664 0.280662 0.053 Uiso 1 1 calc R U . . .
C7 C 0.4765(3) 0.36821(14) 0.4222(2) 0.0416(6) Uani 1 1 d . . . . .
H7 H 0.538271 0.347238 0.368640 0.050 Uiso 1 1 calc R U . . .
C8 C 0.6333(3) 0.08905(14) 0.5508(2) 0.0401(6) Uani 1 1 d . . . . .
C9 C 0.7466(3) 0.15767(13) 0.5854(2) 0.0377(5) Uani 1 1 d . . . . .
H9 H 0.791114 0.160990 0.688820 0.045 Uiso 1 1 calc R U . . .
C10 C 0.8805(3) 0.14282(15) 0.5240(3) 0.0448(6) Uani 1 1 d D . . . .
H10A H 0.934320 0.093808 0.564799 0.054 Uiso 0.690(11) 1 calc R U P B 1
H10B H 0.835770 0.134232 0.422637 0.054 Uiso 0.690(11) 1 calc R U P B 1
H10C H 0.849730 0.163204 0.427561 0.054 Uiso 0.310(11) 1 calc R U P B 2
H10D H 0.895335 0.085403 0.519218 0.054 Uiso 0.310(11) 1 calc R U P B 2
C11 C 1.0012(7) 0.2081(4) 0.5471(7) 0.0571(17) Uani 0.690(11) 1 d D . P B 1
H11 H 0.955977 0.253292 0.484637 0.069 Uiso 0.690(11) 1 calc R U P B 1
C12 C 1.0550(6) 0.2364(4) 0.6971(6) 0.0628(18) Uani 0.690(11) 1 d D . P B 1
H12A H 0.969086 0.264126 0.718382 0.094 Uiso 0.690(11) 1 calc R U P B 1
H12B H 1.143947 0.272057 0.710119 0.094 Uiso 0.690(11) 1 calc R U P B 1
H12C H 1.086477 0.191205 0.759457 0.094 Uiso 0.690(11) 1 calc R U P B 1
C13 C 1.1435(12) 0.1761(8) 0.5099(14) 0.116(6) Uani 0.690(11) 1 d D . P B 1
H13A H 1.196094 0.136446 0.578383 0.174 Uiso 0.690(11) 1 calc R U P B 1
H13B H 1.216151 0.219189 0.510340 0.174 Uiso 0.690(11) 1 calc R U P B 1
H13C H 1.109256 0.152273 0.417140 0.174 Uiso 0.690(11) 1 calc R U P B 1
C14 C 0.1666(3) 0.52307(17) 0.3875(3) 0.0527(7) Uani 1 1 d D . . . .
C12A C 1.157(2) 0.1586(13) 0.524(2) 0.067(6) Uani 0.310(11) 1 d D . P B 2
H12D H 1.110029 0.170184 0.425305 0.101 Uiso 0.310(11) 1 calc R U P B 2
H12E H 1.181849 0.102563 0.536326 0.101 Uiso 0.310(11) 1 calc R U P B 2
H12F H 1.252218 0.189559 0.560978 0.101 Uiso 0.310(11) 1 calc R U P B 2
C11A C 1.0383(13) 0.1801(8) 0.6049(16) 0.056(4) Uani 0.310(11) 1 d D . P B 2
H11A H 1.074743 0.160460 0.702858 0.067 Uiso 0.310(11) 1 calc R U P B 2
C13A C 1.0231(14) 0.2687(7) 0.601(2) 0.088(6) Uani 0.310(11) 1 d D . P B 2
H13D H 1.127251 0.292401 0.633755 0.132 Uiso 0.310(11) 1 calc R U P B 2
H13E H 0.960449 0.285304 0.660271 0.132 Uiso 0.310(11) 1 calc R U P B 2
H13F H 0.971924 0.285592 0.504723 0.132 Uiso 0.310(11) 1 calc R U P B 2
F1A F 0.0250(13) 0.4901(12) 0.338(3) 0.070(4) Uani 0.35(6) 1 d D . P A 2
F3A F 0.191(4) 0.5630(15) 0.281(3) 0.096(7) Uani 0.35(6) 1 d D U P A 2
F2A F 0.161(3) 0.5741(8) 0.4855(15) 0.076(5) Uani 0.35(6) 1 d D U P A 2

loop_
_atom_site_aniso_label
_atom_site_aniso_U_11
_atom_site_aniso_U_22
_atom_site_aniso_U_33
_atom_site_aniso_U_23
_atom_site_aniso_U_13
_atom_site_aniso_U_12
F1 0.047(3) 0.062(3) 0.082(5) 0.005(3) -0.004(3) -0.013(3)
F2 0.083(5) 0.074(5) 0.050(4) 0.007(3) 0.020(2) 0.022(3)
F3 0.050(3) 0.047(4) 0.058(3) 0.016(3) 0.007(2) 0.000(2)
O1 0.0689(12) 0.0524(10) 0.0267(8) 0.0066(7) 0.0213(8) 0.0096(9)
O2 0.0519(12) 0.0419(11) 0.0758(14) 0.0133(10) -0.0128(10) -0.0123(9)
O3 0.0425(10) 0.0401(10) 0.0581(11) 0.0074(8) 0.0018(8) -0.0061(8)
N1 0.0457(11) 0.0370(10) 0.0240(9) -0.0017(8) 0.0132(8) -0.0047(9)
C1 0.0416(13) 0.0367(12) 0.0292(11) -0.0042(9) 0.0127(9) -0.0096(10)
C2 0.0416(13) 0.0359(12) 0.0274(11) -0.0012(9) 0.0112(9) -0.0079(10)
C3 0.0449(13) 0.0439(13) 0.0306(11) 0.0015(10) 0.0147(10) -0.0033(11)
C4 0.0450(14) 0.0483(14) 0.0411(13) -0.0022(11) 0.0177(11) -0.0037(12)
C5 0.0401(13) 0.0424(13) 0.0396(13) 0.0014(11) 0.0101(10) -0.0048(11)
C6 0.0515(15) 0.0479(14) 0.0331(12) 0.0074(11) 0.0123(11) -0.0034(12)
C7 0.0490(14) 0.0473(14) 0.0321(12) 0.0003(10) 0.0175(11) -0.0027(11)
C8 0.0448(14) 0.0358(13) 0.0383(13) 0.0016(10) 0.0104(11) -0.0036(10)
C9 0.0446(13) 0.0349(12) 0.0325(12) -0.0037(9) 0.0098(10) -0.0025(10)
C10 0.0514(15) 0.0442(14) 0.0418(13) -0.0082(11) 0.0185(11) -0.0022(11)
C11 0.058(3) 0.061(4) 0.062(4) -0.020(3) 0.033(3) -0.017(3)
C12 0.051(3) 0.071(4) 0.067(3) -0.025(3) 0.020(2) -0.021(2)
C13 0.084(7) 0.135(9) 0.154(12) -0.088(9) 0.073(7) -0.051(6)
C14 0.0492(16) 0.0561(18) 0.0524(17) 0.0094(14) 0.0145(13) -0.0011(13)
C12A 0.046(9) 0.083(10) 0.089(12) 0.014(9) 0.043(8) 0.012(8)
C11A 0.046(6) 0.057(8) 0.073(9) -0.007(6) 0.029(6) -0.006(5)
C13A 0.062(7) 0.056(8) 0.152(18) -0.001(8) 0.041(9) 0.004(6)
F1A 0.030(5) 0.093(9) 0.086(8) 0.029(6) 0.016(5) 0.021(6)
F3A 0.070(9) 0.137(15) 0.083(8) 0.068(9) 0.027(7) 0.029(8)
F2A 0.063(7) 0.033(7) 0.126(14) -0.003(5) 0.018(5) 0.017(4)

loop_
_atom_type_symbol
_atom_type_description
_atom_type_scat_dispersion_real
_atom_type_scat_dispersion_imag
_atom_type_scat_source
C C 0.0181 0.0091 'International Tables Vol C Tables 4.2.6.8 and 6.1.1.4'
H H 0.0000 0.0000 'International Tables Vol C Tables 4.2.6.8 and 6.1.1.4'
N N 0.0311 0.0180 'International Tables Vol C Tables 4.2.6.8 and 6.1.1.4'
O O 0.0492 0.0322 'International Tables Vol C Tables 4.2.6.8 and 6.1.1.4'
F F 0.0727 0.0534 'International Tables Vol C Tables 4.2.6.8 and 6.1.1.4'

loop_
_geom_angle_atom_site_label_1
_geom_angle_atom_site_label_2
_geom_angle_atom_site_label_3
_geom_angle
_geom_angle_site_symmetry_1
_geom_angle_site_symmetry_3
_geom_angle_publ_flag
C8 O2 H2 107(2) . . ?
C1 N1 H1 121.6(18) . . ?
C1 N1 C9 120.70(19) . . ?
C9 N1 H1 116.0(18) . . ?
O1 C1 N1 121.4(2) . . ?
O1 C1 C2 120.3(2) . . ?
N1 C1 C2 118.32(19) . . ?
C3 C2 C1 117.2(2) . . ?
C3 C2 C7 119.3(2) . . ?
C7 C2 C1 123.5(2) . . ?
C2 C3 H3 119.7 . . ?
C4 C3 C2 120.5(2) . . ?
C4 C3 H3 119.7 . . ?
C3 C4 H4 120.1 . . ?
C3 C4 C5 119.8(2) . . ?
C5 C4 H4 120.1 . . ?
C4 C5 C14 119.5(2) . . ?
C6 C5 C4 120.0(2) . . ?
C6 C5 C14 120.5(2) . . ?
C5 C6 H6 119.8 . . ?
C5 C6 C7 120.4(2) . . ?
C7 C6 H6 119.8 . . ?
C2 C7 H7 120.0 . . ?
C6 C7 C2 119.9(2) . . ?
C6 C7 H7 120.0 . . ?
O2 C8 C9 112.9(2) . . ?
O3 C8 O2 123.3(2) . . ?
O3 C8 C9 123.8(2) . . ?
N1 C9 C8 109.19(19) . . ?
N1 C9 H9 108.3 . . ?
N1 C9 C10 113.2(2) . . ?
C8 C9 H9 108.3 . . ?
C8 C9 C10 109.45(19) . . ?
C10 C9 H9 108.3 . . ?
C9 C10 H10A 108.5 . . ?
C9 C10 H10B 108.5 . . ?
C9 C10 H10C 108.5 . . ?
C9 C10 H10D 108.5 . . ?
C9 C10 C11A 115.2(5) . . ?
H10A C10 H10B 107.5 . . ?
H10C C10 H10D 107.5 . . ?
C11 C10 C9 115.3(3) . . ?
C11 C10 H10A 108.5 . . ?
C11 C10 H10B 108.5 . . ?
C11A C10 H10C 108.5 . . ?
C11A C10 H10D 108.5 . . ?
C10 C11 H11 109.3 . . ?
C10 C11 C12 112.6(5) . . ?
C10 C11 C13 108.0(6) . . ?
C12 C11 H11 109.3 . . ?
C12 C11 C13 108.4(6) . . ?
C13 C11 H11 109.3 . . ?
C11 C12 H12A 109.5 . . ?
C11 C12 H12B 109.5 . . ?
C11 C12 H12C 109.5 . . ?
H12A C12 H12B 109.5 . . ?
H12A C12 H12C 109.5 . . ?
H12B C12 H12C 109.5 . . ?
C11 C13 H13A 109.5 . . ?
C11 C13 H13B 109.5 . . ?
C11 C13 H13C 109.5 . . ?
H13A C13 H13B 109.5 . . ?
H13A C13 H13C 109.5 . . ?
H13B C13 H13C 109.5 . . ?
F1 C14 C5 113.6(5) . . ?
F2 C14 F1 105.4(7) . . ?
F2 C14 F3 105.7(5) . . ?
F2 C14 C5 114.8(5) . . ?
F3 C14 F1 104.8(7) . . ?
F3 C14 C5 111.6(5) . . ?
F1A C14 C5 108.8(10) . . ?
F3A C14 C5 114.8(11) . . ?
F3A C14 F1A 106.2(15) . . ?
F2A C14 C5 110.7(9) . . ?
F2A C14 F1A 107.8(12) . . ?
F2A C14 F3A 108.3(13) . . ?
H12D C12A H12E 109.5 . . ?
H12D C12A H12F 109.5 . . ?
H12E C12A H12F 109.5 . . ?
C11A C12A H12D 109.5 . . ?
C11A C12A H12E 109.5 . . ?
C11A C12A H12F 109.5 . . ?
C10 C11A C12A 106.7(11) . . ?
C10 C11A H11A 111.2 . . ?
C12A C11A H11A 111.2 . . ?
C13A C11A C10 109.5(11) . . ?
C13A C11A C12A 106.7(12) . . ?
C13A C11A H11A 111.2 . . ?
C11A C13A H13D 109.5 . . ?
C11A C13A H13E 109.5 . . ?
C11A C13A H13F 109.5 . . ?
H13D C13A H13E 109.5 . . ?
H13D C13A H13F 109.5 . . ?
H13E C13A H13F 109.5 . . ?

loop_
_geom_bond_atom_site_label_1
_geom_bond_atom_site_label_2
_geom_bond_distance
_geom_bond_site_symmetry_2
_geom_bond_publ_flag
F1 C14 1.349(7) . ?
F2 C14 1.339(7) . ?
F3 C14 1.342(6) . ?
O1 C1 1.232(3) . ?
O2 H2 0.879(19) . ?
O2 C8 1.311(3) . ?
O3 C8 1.219(3) . ?
N1 H1 0.835(17) . ?
N1 C1 1.334(3) . ?
N1 C9 1.455(3) . ?
C1 C2 1.503(3) . ?
C2 C3 1.388(3) . ?
C2 C7 1.390(3) . ?
C3 H3 0.9500 . ?
C3 C4 1.384(3) . ?
C4 H4 0.9500 . ?
C4 C5 1.385(3) . ?
C5 C6 1.378(4) . ?
C5 C14 1.494(4) . ?
C6 H6 0.9500 . ?
C6 C7 1.389(4) . ?
C7 H7 0.9500 . ?
C8 C9 1.519(3) . ?
C9 H9 1.0000 . ?
C9 C10 1.526(3) . ?
C10 H10A 0.9900 . ?
C10 H10B 0.9900 . ?
C10 H10C 0.9900 . ?
C10 H10D 0.9900 . ?
C10 C11 1.520(6) . ?
C10 C11A 1.542(11) . ?
C11 H11 1.0000 . ?
C11 C12 1.520(9) . ?
C11 C13 1.533(10) . ?
C12 H12A 0.9800 . ?
C12 H12B 0.9800 . ?
C12 H12C 0.9800 . ?
C13 H13A 0.9800 . ?
C13 H13B 0.9800 . ?
C13 H13C 0.9800 . ?
C14 F1A 1.340(11) . ?
C14 F3A 1.340(13) . ?
C14 F2A 1.328(11) . ?
C12A H12D 0.9800 . ?
C12A H12E 0.9800 . ?
C12A H12F 0.9800 . ?
C12A C11A 1.559(16) . ?
C11A H11A 1.0000 . ?
C11A C13A 1.514(18) . ?
C13A H13D 0.9800 . ?
C13A H13E 0.9800 . ?
C13A H13F 0.9800 . ?

loop_
_geom_hbond_atom_site_label_D
_geom_hbond_atom_site_label_H
_geom_hbond_atom_site_label_A
_geom_hbond_distance_DH
_geom_hbond_distance_HA
_geom_hbond_distance_DA
_geom_hbond_angle_DHA
_geom_hbond_site_symmetry_A
_geom_hbond_publ_flag
O2 H2 O3 0.879(19) 1.745(19) 2.622(2) 175(4) 3_656 yes
N1 H1 O1 0.835(17) 2.082(17) 2.909(2) 170(2) 4_565 yes

loop_
_geom_torsion_atom_site_label_1
_geom_torsion_atom_site_label_2
_geom_torsion_atom_site_label_3
_geom_torsion_atom_site_label_4
_geom_torsion
_geom_torsion_site_symmetry_1
_geom_torsion_site_symmetry_2
_geom_torsion_site_symmetry_3
_geom_torsion_site_symmetry_4
_geom_torsion_publ_flag
O1 C1 C2 C3 -9.4(3) . . . . ?
O1 C1 C2 C7 170.6(2) . . . . ?
O2 C8 C9 N1 -171.1(2) . . . . ?
O2 C8 C9 C10 64.4(3) . . . . ?
O3 C8 C9 N1 10.0(3) . . . . ?
O3 C8 C9 C10 -114.4(3) . . . . ?
N1 C1 C2 C3 169.4(2) . . . . ?
N1 C1 C2 C7 -10.5(3) . . . . ?
N1 C9 C10 C11 56.3(4) . . . . ?
N1 C9 C10 C11A 87.7(7) . . . . ?
C1 N1 C9 C8 88.0(2) . . . . ?
C1 N1 C9 C10 -149.8(2) . . . . ?
C1 C2 C3 C4 -178.2(2) . . . . ?
C1 C2 C7 C6 178.8(2) . . . . ?
C2 C3 C4 C5 -0.9(4) . . . . ?
C3 C2 C7 C6 -1.1(4) . . . . ?
C3 C4 C5 C6 -0.6(4) . . . . ?
C3 C4 C5 C14 177.2(2) . . . . ?
C4 C5 C6 C7 1.1(4) . . . . ?
C4 C5 C14 F1 -90.2(9) . . . . ?
C4 C5 C14 F2 31.3(7) . . . . ?
C4 C5 C14 F3 151.6(5) . . . . ?
C4 C5 C14 F1A -79.2(15) . . . . ?
C4 C5 C14 F3A 162.0(19) . . . . ?
C4 C5 C14 F2A 39.0(12) . . . . ?
C5 C6 C7 C2 -0.3(4) . . . . ?
C6 C5 C14 F1 87.5(9) . . . . ?
C6 C5 C14 F2 -150.9(7) . . . . ?
C6 C5 C14 F3 -30.7(5) . . . . ?
C6 C5 C14 F1A 98.6(15) . . . . ?
C6 C5 C14 F3A -20.2(19) . . . . ?
C6 C5 C14 F2A -143.2(12) . . . . ?
C7 C2 C3 C4 1.7(3) . . . . ?
C8 C9 C10 C11 178.4(4) . . . . ?
C8 C9 C10 C11A -150.3(7) . . . . ?
C9 N1 C1 O1 7.9(3) . . . . ?
C9 N1 C1 C2 -170.98(19) . . . . ?
C9 C10 C11 C12 47.5(7) . . . . ?
C9 C10 C11 C13 167.1(7) . . . . ?
C9 C10 C11A C12A -179.4(10) . . . . ?
C9 C10 C11A C13A -64.2(14) . . . . ?
C14 C5 C6 C7 -176.6(2) . . . . ?
